data_7130432
loop_
_publ_author_name
'Zhou, Xingcui'
'Xiong, Ting'
'Jiang, Jun'

_publ_section_title
;
 Gold-catalyzed redox cycloisomerization/nucleophilic addition/reduction:
 direct access to 2-phosphoryl indolin-3-ones.
;
_journal_issue 61
_journal_name_full 'Chemical communications (Cambridge, England)'
_journal_page_first 8568
_journal_page_last 8571
_journal_paper_doi 10.1039/d2cc02774g
_journal_volume 58
_journal_year 2022
_chemical_formula_moiety 'C18 H20 N O4 P'
_chemical_formula_sum 'C18 H20 N O4 P'
_chemical_formula_weight 345.32
_chemical_name_systematic 'diethyl (S)-(3-oxo-2-phenylindolin-2-yl)phosphonate'
_space_group_crystal_system triclinic
_space_group_IT_number 2
_space_group_name_Hall '-P 1'
_space_group_name_H-M_alt 'P -1'
_atom_sites_solution_hydrogens mixed
_atom_sites_solution_primary dual
_audit_creation_date 2022-03-20
_audit_creation_method
;
Olex2 1.5-beta
(compiled 2021.12.09 svn.r5202d8cf for OlexSys, GUI svn.r6439)
;
_audit_update_record
;
2022-03-21 deposited with the CCDC.	2022-07-01 downloaded from the CCDC.
;
_cell_angle_alpha 76.027(6)
_cell_angle_beta 74.128(7)
_cell_angle_gamma 60.531(8)
_cell_formula_units_Z 2
_cell_length_a 9.8117(8)
_cell_length_b 9.8216(7)
_cell_length_c 10.5478(8)
_cell_measurement_reflns_used 3149
_cell_measurement_temperature 149.99(10)
_cell_measurement_theta_max 28.7470
_cell_measurement_theta_min 2.4140
_cell_volume 844.24(13)
_computing_cell_refinement 'CrysAlisPro 1.171.38.43f (Rigaku OD, 2015)'
_computing_data_collection 'CrysAlisPro 1.171.38.43f (Rigaku OD, 2015)'
_computing_data_reduction 'CrysAlisPro 1.171.38.43f (Rigaku OD, 2015)'
_computing_molecular_graphics 'Olex2 1.5-beta (Dolomanov et al., 2009)'
_computing_publication_material 'Olex2 1.5-beta (Dolomanov et al., 2009)'
_computing_structure_refinement 'SHELXL 2017/1 (Sheldrick, 2015)'
_computing_structure_solution 'SHELXT 2014/5 (Sheldrick, 2014)'
_diffrn_ambient_environment N~2~
_diffrn_ambient_temperature 149.99(10)
_diffrn_detector 'CCD plate'
_diffrn_detector_area_resol_mean 5.2684
_diffrn_detector_type AtlasS2
_diffrn_measured_fraction_theta_full 1.000
_diffrn_measured_fraction_theta_max 1.000
_diffrn_measurement_details
;
List of Runs (angles in degrees, time in seconds):

  # Type    Start    End  Width  t~exp~   \w     \q     \k     \f   Frames
#--------------------------------------------------------------------------
  1  \w    -58.00  34.00   1.00    1.00    --   12.05 -57.00  90.00   92
  2  \w    -12.00  79.00   1.00    1.00    --   12.05  77.00   0.00   91
  3  \w    -15.00  80.00   1.00    1.00    --   12.05  57.00-120.00   95
;
_diffrn_measurement_device 'four-circle diffractometer'
_diffrn_measurement_device_type 'SuperNova, Dual, Cu at zero, AtlasS2'
_diffrn_measurement_method '\w scans'
_diffrn_orient_matrix_type 'CrysAlisPro convention (1999,Acta A55,543-557)'
_diffrn_orient_matrix_UB_11 -0.0158277000
_diffrn_orient_matrix_UB_12 0.0761196000
_diffrn_orient_matrix_UB_13 0.0088107000
_diffrn_orient_matrix_UB_21 -0.0703294000
_diffrn_orient_matrix_UB_22 0.0337117000
_diffrn_orient_matrix_UB_23 -0.0268845000
_diffrn_orient_matrix_UB_31 -0.0440119000
_diffrn_orient_matrix_UB_32 -0.0080089000
_diffrn_orient_matrix_UB_33 0.0645619000
_diffrn_radiation_monochromator mirror
_diffrn_radiation_probe x-ray
_diffrn_radiation_type 'Mo K\a'
_diffrn_radiation_wavelength 0.71073
_diffrn_reflns_av_R_equivalents 0.0269
_diffrn_reflns_av_unetI/netI 0.0413
_diffrn_reflns_Laue_measured_fraction_full 1.000
_diffrn_reflns_Laue_measured_fraction_max 1.000
_diffrn_reflns_limit_h_max 9
_diffrn_reflns_limit_h_min -11
_diffrn_reflns_limit_k_max 11
_diffrn_reflns_limit_k_min -11
_diffrn_reflns_limit_l_max 10
_diffrn_reflns_limit_l_min -12
_diffrn_reflns_number 5418
_diffrn_reflns_point_group_measured_fraction_full 1.000
_diffrn_reflns_point_group_measured_fraction_max 1.000
_diffrn_reflns_theta_full 24.997
_diffrn_reflns_theta_max 24.997
_diffrn_reflns_theta_min 2.401
_diffrn_source 'micro-focus sealed X-ray tube'
_diffrn_source_type 'SuperNova (Mo) X-ray Source'
_exptl_absorpt_coefficient_mu 0.185
_exptl_absorpt_correction_T_max 1.00000
_exptl_absorpt_correction_T_min 0.78409
_exptl_absorpt_correction_type multi-scan
_exptl_absorpt_process_details
;
CrysAlisPro 1.171.38.43f (Rigaku Oxford Diffraction, 2015)
Empirical absorption correction using spherical harmonics,
 implemented in SCALE3 ABSPACK scaling algorithm.
;
_exptl_crystal_colour colourless
_exptl_crystal_colour_primary colourless
_exptl_crystal_density_diffrn 1.358
_exptl_crystal_description block
_exptl_crystal_F_000 364
_exptl_crystal_size_max 0.15
_exptl_crystal_size_mid 0.13
_exptl_crystal_size_min 0.11
_refine_diff_density_max 0.445
_refine_diff_density_min -0.433
_refine_diff_density_rms 0.064
_refine_ls_extinction_method none
_refine_ls_goodness_of_fit_ref 1.063
_refine_ls_hydrogen_treatment mixed
_refine_ls_matrix_type full
_refine_ls_number_parameters 233
_refine_ls_number_reflns 2975
_refine_ls_number_restraints 0
_refine_ls_restrained_S_all 1.063
_refine_ls_R_factor_all 0.0567
_refine_ls_R_factor_gt 0.0483
_refine_ls_shift/su_max 0.000
_refine_ls_shift/su_mean 0.000
_refine_ls_structure_factor_coef Fsqd
_refine_ls_weighting_details 'w=1/[\s^2^(Fo^2^)+(0.0566P)^2^+0.5010P] where P=(Fo^2^+2Fc^2^)/3'
_refine_ls_weighting_scheme calc
_refine_ls_wR_factor_gt 0.1172
_refine_ls_wR_factor_ref 0.1239
_reflns_Friedel_coverage 0.000
_reflns_number_gt 2565
_reflns_number_total 2975
_reflns_threshold_expression 'I > 2\s(I)'
_cod_data_source_file d2cc02774g2.cif
_cod_data_source_block exp_3804
_cod_database_code 7130432
_shelx_shelxl_version_number 2017/1
_shelx_space_group_comment
;
The symmetry employed for this shelxl refinement is uniquely defined
by the following loop, which should always be used as a source of
symmetry information in preference to the above space-group names.
They are only intended as comments.
;
_shelx_estimated_absorpt_t_max 0.980
_shelx_estimated_absorpt_t_min 0.973
_olex2_refinement_description
;
1. Fixed Uiso
 At 1.2 times of:
  All C(H) groups, All C(H,H) groups
 At 1.5 times of:
  All C(H,H,H) groups, All C(H,H,H,H,H,H) groups
2. Others
 Sof(C15B)=Sof(H15C)=Sof(H15D)=Sof(H16D)=Sof(H16E)=Sof(H16F)=1-FVAR(1)
 Sof(C15)=Sof(H15A)=Sof(H15B)=Sof(H16A)=Sof(H16B)=Sof(H16C)=FVAR(1)
3.a Secondary CH2 refined with riding coordinates:
 C15(H15A,H15B), C15B(H15C,H15D), C17(H17A,H17B)
3.b Aromatic/amide H refined with riding coordinates:
 C2(H2), C3(H3), C4(H4), C5(H5), C10(H10), C11(H11), C12(H12), C13(H13),
 C14(H14)
3.c Idealised Me refined as rotating group:
 C16(H16D,H16E,H16F), C16(H16A,H16B,H16C), C18(H18A,H18B,H18C)
;
_olex2_submission_special_instructions 'No special instructions were received'
_oxdiff_exptl_absorpt_empirical_details
;
Empirical correction (ABSPACK) includes:
- Absorption correction using spherical harmonics
- Frame scaling
;
_oxdiff_exptl_absorpt_empirical_full_max 1.330
_oxdiff_exptl_absorpt_empirical_full_min 0.649

loop_
_space_group_symop_operation_xyz
'x, y, z'
'-x, -y, -z'

loop_
_atom_site_label
_atom_site_type_symbol
_atom_site_fract_x
_atom_site_fract_y
_atom_site_fract_z
_atom_site_U_iso_or_equiv
_atom_site_adp_type
_atom_site_occupancy
_atom_site_site_symmetry_order
_atom_site_calc_flag
_atom_site_refinement_flags_posn
_atom_site_refinement_flags_adp
_atom_site_refinement_flags_occupancy
_atom_site_disorder_assembly
_atom_site_disorder_group
P1 P 0.72426(6) 0.57226(6) 0.61431(5) 0.02468(19) Uani 1 1 d . . . . .
O1 O 0.53221(19) 0.7341(2) 0.90187(17) 0.0434(5) Uani 1 1 d . . . . .
O2 O 0.65749(19) 0.73809(18) 0.52901(15) 0.0364(4) Uani 1 1 d . . . . .
O3 O 0.85509(18) 0.44344(18) 0.54301(15) 0.0308(4) Uani 1 1 d . . . . .
O4 O 0.57778(19) 0.5400(2) 0.67697(16) 0.0443(5) Uani 1 1 d . . . . .
N1 N 0.8975(2) 0.6690(2) 0.68440(19) 0.0260(4) Uani 1 1 d . . . . .
H1 H 0.970(3) 0.628(3) 0.624(2) 0.030(7) Uiso 1 1 d . . . . .
C1 C 0.8324(3) 0.8245(2) 0.7007(2) 0.0268(5) Uani 1 1 d . . . . .
C2 C 0.8992(3) 0.9281(3) 0.6487(2) 0.0368(6) Uani 1 1 d . . . . .
H2 H 0.997710 0.896958 0.592294 0.044 Uiso 1 1 calc R U . . .
C3 C 0.8129(4) 1.0788(3) 0.6845(3) 0.0500(7) Uani 1 1 d . . . . .
H3 H 0.854977 1.149734 0.650986 0.060 Uiso 1 1 calc R U . . .
C4 C 0.6651(4) 1.1282(3) 0.7690(3) 0.0525(8) Uani 1 1 d . . . . .
H4 H 0.610620 1.230440 0.791128 0.063 Uiso 1 1 calc R U . . .
C5 C 0.6000(3) 1.0267(3) 0.8194(3) 0.0411(6) Uani 1 1 d . . . . .
H5 H 0.501472 1.058861 0.875853 0.049 Uiso 1 1 calc R U . . .
C6 C 0.6840(3) 0.8738(2) 0.7846(2) 0.0284(5) Uani 1 1 d . . . . .
C7 C 0.6447(3) 0.7434(3) 0.8245(2) 0.0280(5) Uani 1 1 d . . . . .
C8 C 0.7859(2) 0.6051(2) 0.7497(2) 0.0228(4) Uani 1 1 d . . . . .
C9 C 0.8540(2) 0.4562(2) 0.84580(19) 0.0237(5) Uani 1 1 d . . . . .
C10 C 0.7682(3) 0.3726(3) 0.9092(2) 0.0338(5) Uani 1 1 d . . . . .
H10 H 0.666391 0.408766 0.893320 0.041 Uiso 1 1 calc R U . . .
C11 C 0.8325(4) 0.2368(3) 0.9952(3) 0.0459(7) Uani 1 1 d . . . . .
H11 H 0.774821 0.180825 1.035562 0.055 Uiso 1 1 calc R U . . .
C12 C 0.9815(4) 0.1838(3) 1.0216(2) 0.0469(7) Uani 1 1 d . . . . .
H12 H 1.025008 0.091799 1.079185 0.056 Uiso 1 1 calc R U . . .
C13 C 1.0654(3) 0.2671(3) 0.9627(2) 0.0413(6) Uani 1 1 d . . . . .
H13 H 1.165405 0.232283 0.981640 0.050 Uiso 1 1 calc R U . . .
C14 C 1.0028(3) 0.4030(3) 0.8749(2) 0.0313(5) Uani 1 1 d . . . . .
H14 H 1.061023 0.458525 0.835383 0.038 Uiso 1 1 calc R U . . .
C15 C 0.4669(11) 0.5658(14) 0.6093(9) 0.042(3) Uani 0.310(10) 1 d . . P A 1
H15A H 0.508397 0.485119 0.551811 0.051 Uiso 0.310(10) 1 calc R U P A 1
H15B H 0.433318 0.668095 0.555530 0.051 Uiso 0.310(10) 1 calc R U P A 1
C15B C 0.4130(4) 0.6402(5) 0.6818(6) 0.0507(17) Uani 0.690(10) 1 d . . P A 2
H15C H 0.377324 0.716180 0.742549 0.061 Uiso 0.690(10) 1 calc R U P A 2
H15D H 0.395938 0.698192 0.594326 0.061 Uiso 0.690(10) 1 calc R U P A 2
C16 C 0.3197(3) 0.5590(4) 0.7229(4) 0.0775(12) Uani 1 1 d . . . . .
H16D H 0.365358 0.471764 0.673051 0.116 Uiso 0.690(10) 1 calc R U P A 2
H16E H 0.213341 0.629365 0.707685 0.116 Uiso 0.690(10) 1 calc R U P A 2
H16F H 0.317174 0.520519 0.815851 0.116 Uiso 0.690(10) 1 calc R U P A 2
H16A H 0.278133 0.502112 0.696115 0.116 Uiso 0.310(10) 1 calc R U P A 1
H16B H 0.237507 0.664224 0.734576 0.116 Uiso 0.310(10) 1 calc R U P A 1
H16C H 0.356572 0.506465 0.805167 0.116 Uiso 0.310(10) 1 calc R U P A 1
C17 C 0.7416(4) 0.7694(3) 0.3950(2) 0.0521(7) Uani 1 1 d . . . . .
H17A H 0.854897 0.699668 0.388196 0.062 Uiso 1 1 calc R U . . .
H17B H 0.704073 0.748709 0.329139 0.062 Uiso 1 1 calc R U . . .
C18 C 0.7138(4) 0.9318(3) 0.3693(3) 0.0548(7) Uani 1 1 d . . . . .
H18A H 0.767569 0.951408 0.281332 0.082 Uiso 1 1 calc R U . . .
H18B H 0.753803 0.951151 0.432997 0.082 Uiso 1 1 calc R U . . .
H18C H 0.601583 1.000556 0.376380 0.082 Uiso 1 1 calc R U . . .

loop_
_atom_site_aniso_label
_atom_site_aniso_U_11
_atom_site_aniso_U_22
_atom_site_aniso_U_33
_atom_site_aniso_U_23
_atom_site_aniso_U_13
_atom_site_aniso_U_12
P1 0.0225(3) 0.0279(3) 0.0242(3) -0.0014(2) -0.0055(2) -0.0122(2)
O1 0.0329(10) 0.0418(10) 0.0456(10) -0.0113(8) 0.0091(8) -0.0153(8)
O2 0.0336(9) 0.0328(9) 0.0319(9) 0.0028(7) -0.0093(7) -0.0083(7)
O3 0.0338(9) 0.0330(9) 0.0297(8) -0.0095(7) -0.0020(6) -0.0178(7)
O4 0.0289(9) 0.0685(12) 0.0376(9) 0.0095(9) -0.0107(7) -0.0288(9)
N1 0.0263(10) 0.0253(10) 0.0281(10) -0.0066(8) 0.0019(8) -0.0150(8)
C1 0.0367(12) 0.0257(11) 0.0222(10) 0.0019(9) -0.0136(9) -0.0155(10)
C2 0.0532(15) 0.0368(13) 0.0332(12) 0.0056(10) -0.0173(11) -0.0300(12)
C3 0.081(2) 0.0315(14) 0.0542(17) 0.0081(12) -0.0338(16) -0.0333(14)
C4 0.071(2) 0.0226(13) 0.0651(19) -0.0071(13) -0.0300(16) -0.0127(13)
C5 0.0460(15) 0.0256(12) 0.0451(14) -0.0083(11) -0.0174(12) -0.0051(11)
C6 0.0337(12) 0.0222(11) 0.0283(11) -0.0033(9) -0.0129(9) -0.0083(9)
C7 0.0255(12) 0.0271(11) 0.0257(11) -0.0042(9) -0.0044(9) -0.0075(9)
C8 0.0220(11) 0.0223(10) 0.0251(10) -0.0029(9) -0.0027(8) -0.0118(9)
C9 0.0265(11) 0.0225(11) 0.0219(10) -0.0067(9) -0.0040(8) -0.0096(9)
C10 0.0402(13) 0.0345(13) 0.0333(12) 0.0022(10) -0.0116(10) -0.0223(11)
C11 0.0687(19) 0.0392(15) 0.0373(14) 0.0079(11) -0.0165(13) -0.0324(14)
C12 0.0686(19) 0.0304(13) 0.0327(13) 0.0029(11) -0.0202(13) -0.0135(13)
C13 0.0363(14) 0.0409(14) 0.0365(13) -0.0073(11) -0.0171(11) -0.0036(11)
C14 0.0305(12) 0.0340(12) 0.0291(11) -0.0065(10) -0.0081(9) -0.0120(10)
C15 0.038(5) 0.059(7) 0.039(5) -0.013(5) -0.009(4) -0.026(5)
C15B 0.024(2) 0.038(2) 0.088(4) -0.013(2) -0.006(2) -0.0120(17)
C16 0.0308(16) 0.089(3) 0.132(3) -0.058(2) -0.0025(18) -0.0290(17)
C17 0.073(2) 0.0427(15) 0.0283(13) 0.0035(12) -0.0069(13) -0.0221(14)
C18 0.076(2) 0.0517(17) 0.0401(15) 0.0038(13) -0.0131(14) -0.0344(16)

loop_
_atom_type_symbol
_atom_type_description
_atom_type_scat_dispersion_real
_atom_type_scat_dispersion_imag
_atom_type_scat_source
C C 0.0033 0.0016 'International Tables Vol C Tables 4.2.6.8 and 6.1.1.4'
H H 0.0000 0.0000 'International Tables Vol C Tables 4.2.6.8 and 6.1.1.4'
N N 0.0061 0.0033 'International Tables Vol C Tables 4.2.6.8 and 6.1.1.4'
O O 0.0106 0.0060 'International Tables Vol C Tables 4.2.6.8 and 6.1.1.4'
P P 0.1023 0.0942 'International Tables Vol C Tables 4.2.6.8 and 6.1.1.4'

loop_
_geom_angle_atom_site_label_1
_geom_angle_atom_site_label_2
_geom_angle_atom_site_label_3
_geom_angle
_geom_angle_site_symmetry_1
_geom_angle_site_symmetry_3
_geom_angle_publ_flag
O2 P1 C8 103.78(9) . . ?
O3 P1 O2 115.55(9) . . ?
O3 P1 O4 112.21(10) . . ?
O3 P1 C8 111.65(9) . . ?
O4 P1 O2 105.54(9) . . ?
O4 P1 C8 107.42(9) . . ?
C17 O2 P1 121.90(15) . . ?
C15 O4 P1 124.1(4) . . ?
C15B O4 P1 130.9(2) . . ?
C1 N1 H1 124.1(17) . . ?
C1 N1 C8 110.84(17) . . ?
C8 N1 H1 120.8(17) . . ?
N1 C1 C2 128.1(2) . . ?
N1 C1 C6 111.45(19) . . ?
C6 C1 C2 120.4(2) . . ?
C1 C2 H2 121.3 . . ?
C3 C2 C1 117.4(2) . . ?
C3 C2 H2 121.3 . . ?
C2 C3 H3 118.8 . . ?
C2 C3 C4 122.3(3) . . ?
C4 C3 H3 118.8 . . ?
C3 C4 H4 120.0 . . ?
C5 C4 C3 120.1(2) . . ?
C5 C4 H4 120.0 . . ?
C4 C5 H5 120.5 . . ?
C4 C5 C6 118.9(2) . . ?
C6 C5 H5 120.5 . . ?
C1 C6 C5 120.8(2) . . ?
C1 C6 C7 108.86(18) . . ?
C5 C6 C7 130.3(2) . . ?
O1 C7 C6 129.9(2) . . ?
O1 C7 C8 124.6(2) . . ?
C6 C7 C8 105.47(17) . . ?
N1 C8 P1 105.53(13) . . ?
N1 C8 C7 103.01(16) . . ?
N1 C8 C9 113.76(17) . . ?
C7 C8 P1 110.92(14) . . ?
C9 C8 P1 112.13(13) . . ?
C9 C8 C7 111.03(16) . . ?
C10 C9 C8 121.46(19) . . ?
C14 C9 C8 120.08(19) . . ?
C14 C9 C10 118.4(2) . . ?
C9 C10 H10 119.7 . . ?
C11 C10 C9 120.7(2) . . ?
C11 C10 H10 119.7 . . ?
C10 C11 H11 119.9 . . ?
C12 C11 C10 120.3(2) . . ?
C12 C11 H11 119.9 . . ?
C11 C12 H12 120.2 . . ?
C13 C12 C11 119.6(2) . . ?
C13 C12 H12 120.2 . . ?
C12 C13 H13 119.7 . . ?
C12 C13 C14 120.7(2) . . ?
C14 C13 H13 119.7 . . ?
C9 C14 C13 120.3(2) . . ?
C9 C14 H14 119.9 . . ?
C13 C14 H14 119.9 . . ?
O4 C15 H15A 110.8 . . ?
O4 C15 H15B 110.8 . . ?
O4 C15 C16 104.9(6) . . ?
H15A C15 H15B 108.8 . . ?
C16 C15 H15A 110.8 . . ?
C16 C15 H15B 110.8 . . ?
O4 C15B H15C 108.9 . . ?
O4 C15B H15D 108.9 . . ?
H15C C15B H15D 107.7 . . ?
C16 C15B O4 113.5(3) . . ?
C16 C15B H15C 108.9 . . ?
C16 C15B H15D 108.9 . . ?
C15 C16 H16A 109.5 . . ?
C15 C16 H16B 109.5 . . ?
C15 C16 H16C 109.5 . . ?
C15B C16 H16D 109.5 . . ?
C15B C16 H16E 109.5 . . ?
C15B C16 H16F 109.5 . . ?
H16D C16 H16E 109.5 . . ?
H16D C16 H16F 109.5 . . ?
H16E C16 H16F 109.5 . . ?
H16A C16 H16B 109.5 . . ?
H16A C16 H16C 109.5 . . ?
H16B C16 H16C 109.5 . . ?
O2 C17 H17A 109.6 . . ?
O2 C17 H17B 109.6 . . ?
H17A C17 H17B 108.1 . . ?
C18 C17 O2 110.1(2) . . ?
C18 C17 H17A 109.6 . . ?
C18 C17 H17B 109.6 . . ?
C17 C18 H18A 109.5 . . ?
C17 C18 H18B 109.5 . . ?
C17 C18 H18C 109.5 . . ?
H18A C18 H18B 109.5 . . ?
H18A C18 H18C 109.5 . . ?
H18B C18 H18C 109.5 . . ?

loop_
_geom_bond_atom_site_label_1
_geom_bond_atom_site_label_2
_geom_bond_distance
_geom_bond_site_symmetry_2
_geom_bond_publ_flag
P1 O2 1.5672(16) . ?
P1 O3 1.4655(15) . ?
P1 O4 1.5589(17) . ?
P1 C8 1.843(2) . ?
O1 C7 1.209(3) . ?
O2 C17 1.475(3) . ?
O4 C15 1.350(8) . ?
O4 C15B 1.414(4) . ?
N1 H1 0.82(2) . ?
N1 C1 1.370(3) . ?
N1 C8 1.457(3) . ?
C1 C2 1.399(3) . ?
C1 C6 1.396(3) . ?
C2 H2 0.9300 . ?
C2 C3 1.383(4) . ?
C3 H3 0.9300 . ?
C3 C4 1.394(4) . ?
C4 H4 0.9300 . ?
C4 C5 1.368(4) . ?
C5 H5 0.9300 . ?
C5 C6 1.397(3) . ?
C6 C7 1.450(3) . ?
C7 C8 1.567(3) . ?
C8 C9 1.519(3) . ?
C9 C10 1.392(3) . ?
C9 C14 1.384(3) . ?
C10 H10 0.9300 . ?
C10 C11 1.379(3) . ?
C11 H11 0.9300 . ?
C11 C12 1.374(4) . ?
C12 H12 0.9300 . ?
C12 C13 1.368(4) . ?
C13 H13 0.9300 . ?
C13 C14 1.387(3) . ?
C14 H14 0.9300 . ?
C15 H15A 0.9700 . ?
C15 H15B 0.9700 . ?
C15 C16 1.623(10) . ?
C15B H15C 0.9700 . ?
C15B H15D 0.9700 . ?
C15B C16 1.413(5) . ?
C16 H16D 0.9600 . ?
C16 H16E 0.9600 . ?
C16 H16F 0.9600 . ?
C16 H16A 0.9600 . ?
C16 H16B 0.9600 . ?
C16 H16C 0.9600 . ?
C17 H17A 0.9700 . ?
C17 H17B 0.9700 . ?
C17 C18 1.448(4) . ?
C18 H18A 0.9600 . ?
C18 H18B 0.9600 . ?
C18 H18C 0.9600 . ?

loop_
_geom_torsion_atom_site_label_1
_geom_torsion_atom_site_label_2
_geom_torsion_atom_site_label_3
_geom_torsion_atom_site_label_4
_geom_torsion
_geom_torsion_site_symmetry_1
_geom_torsion_site_symmetry_2
_geom_torsion_site_symmetry_3
_geom_torsion_site_symmetry_4
_geom_torsion_publ_flag
P1 O2 C17 C18 -148.3(2) . . . . ?
P1 O4 C15 C16 -165.6(3) . . . . ?
P1 O4 C15B C16 167.3(3) . . . . ?
P1 C8 C9 C10 -55.4(2) . . . . ?
P1 C8 C9 C14 126.34(17) . . . . ?
O1 C7 C8 P1 74.7(2) . . . . ?
O1 C7 C8 N1 -172.8(2) . . . . ?
O1 C7 C8 C9 -50.6(3) . . . . ?
O2 P1 O4 C15 45.1(7) . . . . ?
O2 P1 O4 C15B -10.5(4) . . . . ?
O2 P1 C8 N1 -56.10(15) . . . . ?
O2 P1 C8 C7 54.78(16) . . . . ?
O2 P1 C8 C9 179.54(13) . . . . ?
O3 P1 O2 C17 -12.4(2) . . . . ?
O3 P1 O4 C15 -81.6(7) . . . . ?
O3 P1 O4 C15B -137.1(4) . . . . ?
O3 P1 C8 N1 69.01(15) . . . . ?
O3 P1 C8 C7 179.89(13) . . . . ?
O3 P1 C8 C9 -55.34(16) . . . . ?
O4 P1 O2 C17 -137.04(19) . . . . ?
O4 P1 C8 N1 -167.57(13) . . . . ?
O4 P1 C8 C7 -56.70(16) . . . . ?
O4 P1 C8 C9 68.07(16) . . . . ?
N1 C1 C2 C3 -177.0(2) . . . . ?
N1 C1 C6 C5 177.11(19) . . . . ?
N1 C1 C6 C7 -1.7(2) . . . . ?
N1 C8 C9 C10 -175.03(18) . . . . ?
N1 C8 C9 C14 6.7(3) . . . . ?
C1 N1 C8 P1 110.16(16) . . . . ?
C1 N1 C8 C7 -6.2(2) . . . . ?
C1 N1 C8 C9 -126.51(18) . . . . ?
C1 C2 C3 C4 0.1(4) . . . . ?
C1 C6 C7 O1 175.4(2) . . . . ?
C1 C6 C7 C8 -2.2(2) . . . . ?
C2 C1 C6 C5 -0.6(3) . . . . ?
C2 C1 C6 C7 -179.43(19) . . . . ?
C2 C3 C4 C5 -0.2(4) . . . . ?
C3 C4 C5 C6 0.0(4) . . . . ?
C4 C5 C6 C1 0.5(3) . . . . ?
C4 C5 C6 C7 179.0(2) . . . . ?
C5 C6 C7 O1 -3.3(4) . . . . ?
C5 C6 C7 C8 179.1(2) . . . . ?
C6 C1 C2 C3 0.3(3) . . . . ?
C6 C7 C8 P1 -107.49(16) . . . . ?
C6 C7 C8 N1 5.0(2) . . . . ?
C6 C7 C8 C9 127.12(18) . . . . ?
C7 C8 C9 C10 69.3(2) . . . . ?
C7 C8 C9 C14 -109.0(2) . . . . ?
C8 P1 O2 C17 110.1(2) . . . . ?
C8 P1 O4 C15 155.3(7) . . . . ?
C8 P1 O4 C15B 99.8(4) . . . . ?
C8 N1 C1 C2 -177.2(2) . . . . ?
C8 N1 C1 C6 5.3(2) . . . . ?
C8 C9 C10 C11 179.4(2) . . . . ?
C8 C9 C14 C13 179.96(18) . . . . ?
C9 C10 C11 C12 1.3(4) . . . . ?
C10 C9 C14 C13 1.6(3) . . . . ?
C10 C11 C12 C13 0.4(4) . . . . ?
C11 C12 C13 C14 -1.1(4) . . . . ?
C12 C13 C14 C9 0.1(3) . . . . ?
C14 C9 C10 C11 -2.3(3) . . . . ?
